data_4305799
loop_
_publ_author_name
'Chun-Yuen Wong'
'Fu-Wa Lee'
'Chi-Ming Che'
'Yung Fong Cheng'
'David Lee Phillips'
'Nianyong Zhu'

_publ_section_title
;
Spectroscopic Studies and Structures of trans-Ruthenium(II) and
Ruthenium(III) Bis(cyanide) Complexes Supported by a Tetradentate
Macrocyclic Tertiary Amine Ligand
;
_journal_name_full 'Inorganic Chemistry'
_journal_page_first 10308
_journal_page_last 10316
_journal_paper_doi 10.1021/ic800743a
_journal_volume 47
_journal_year 2008
_chemical_formula_moiety 'C18 H40 N6 O2 Ru'
_chemical_formula_sum 'C18 H40 N6 O2 Ru'
_chemical_formula_weight 473.63
_chemical_name_systematic
;
 ?
;
_space_group_IT_number 56
_symmetry_cell_setting orthorhombic
_symmetry_space_group_name_Hall '-P 2ab 2ac'
_symmetry_space_group_name_H-M 'P c c n'
_atom_sites_solution_hydrogens geom
_atom_sites_solution_primary direct
_atom_sites_solution_secondary difmap
_audit_creation_method SHELXL-97
_cell_angle_alpha 90.00
_cell_angle_beta 90.00
_cell_angle_gamma 90.00
_cell_formula_units_Z 4
_cell_length_a 13.230(2)
_cell_length_b 14.983(2)
_cell_length_c 10.7120(10)
_cell_measurement_reflns_used 0
_cell_measurement_temperature 301(2)
_cell_measurement_theta_max 0
_cell_measurement_theta_min 0
_cell_volume 2123.4(5)
_computing_molecular_graphics 'Ortep-3 for Windows (Farrugia, 1997)'
_computing_publication_material 'WinGX publication routines (Farrugia, 1999)'
_computing_structure_refinement 'SHELXL-97 (Sheldrick, 1997)'
_computing_structure_solution 'SHELXS-97 (Sheldrick, 1997)'
_diffrn_ambient_temperature 301(2)
_diffrn_measured_fraction_theta_full 1.000
_diffrn_measured_fraction_theta_max 1.000
_diffrn_radiation_monochromator graphite
_diffrn_radiation_source 'fine-focus sealed tube'
_diffrn_radiation_type MoK\a
_diffrn_radiation_wavelength 0.71073
_diffrn_reflns_av_R_equivalents 0.0000
_diffrn_reflns_av_sigmaI/netI 0.0298
_diffrn_reflns_limit_h_max 15
_diffrn_reflns_limit_h_min 0
_diffrn_reflns_limit_k_max 17
_diffrn_reflns_limit_k_min 0
_diffrn_reflns_limit_l_max 12
_diffrn_reflns_limit_l_min 0
_diffrn_reflns_number 1864
_diffrn_reflns_theta_full 24.97
_diffrn_reflns_theta_max 24.97
_diffrn_reflns_theta_min 2.05
_exptl_absorpt_coefficient_mu 0.764
_exptl_absorpt_correction_type none
_exptl_crystal_colour orange
_exptl_crystal_density_diffrn 1.482
_exptl_crystal_density_method 'not measured'
_exptl_crystal_description prism
_exptl_crystal_F_000 1000
_exptl_crystal_size_max 0.25
_exptl_crystal_size_mid 0.2
_exptl_crystal_size_min 0.15
_refine_diff_density_max 0.467
_refine_diff_density_min -0.560
_refine_diff_density_rms 0.078
_refine_ls_extinction_method none
_refine_ls_goodness_of_fit_ref 1.061
_refine_ls_hydrogen_treatment ride-on
_refine_ls_matrix_type full
_refine_ls_number_parameters 126
_refine_ls_number_reflns 1864
_refine_ls_number_restraints 0
_refine_ls_restrained_S_all 1.061
_refine_ls_R_factor_all 0.0572
_refine_ls_R_factor_gt 0.0303
_refine_ls_shift/su_max 0.000
_refine_ls_shift/su_mean 0.000
_refine_ls_structure_factor_coef Fsqd
_refine_ls_weighting_details 'calc w=1/[\s^2^(Fo^2^)+(0.0419P)^2^+1.9724P] where P=(Fo^2^+2Fc^2^)/3'
_refine_ls_weighting_scheme calc
_refine_ls_wR_factor_gt 0.0828
_refine_ls_wR_factor_ref 0.0959
_reflns_number_gt 1146
_reflns_number_total 1864
_reflns_threshold_expression >2sigma(I)
_cod_data_source_file ic800743a_si_002_1.cif
_cod_data_source_block Complex_1
_cod_database_code 4305799

loop_
_symmetry_equiv_pos_as_xyz
'x, y, z'
'-x+1/2, -y+1/2, z'
'x+1/2, -y, -z+1/2'
'-x, y+1/2, -z+1/2'
'-x, -y, -z'
'x-1/2, y-1/2, -z'
'-x-1/2, y, z-1/2'
'x, -y-1/2, z-1/2'

loop_
_atom_site_label
_atom_site_type_symbol
_atom_site_fract_x
_atom_site_fract_y
_atom_site_fract_z
_atom_site_U_iso_or_equiv
_atom_site_adp_type
_atom_site_occupancy
_atom_site_symmetry_multiplicity
_atom_site_calc_flag
_atom_site_refinement_flags
_atom_site_disorder_assembly
_atom_site_disorder_group
C1 C 0.3129(3) -0.1025(3) 0.3989(4) 0.0607(12) Uani 1 1 d . . .
H1A H 0.2832 -0.1561 0.3639 0.073 Uiso 1 1 calc R . .
H1B H 0.3236 -0.0609 0.3307 0.073 Uiso 1 1 calc R . .
C2 C 0.2370(3) -0.0613(3) 0.4888(4) 0.0601(13) Uani 1 1 d . . .
H2A H 0.2054 -0.1096 0.5348 0.072 Uiso 1 1 calc R . .
H2B H 0.1845 -0.0331 0.4394 0.072 Uiso 1 1 calc R . .
C3 C 0.2744(3) 0.0070(2) 0.5835(4) 0.0514(11) Uani 1 1 d . . .
H3A H 0.2168 0.0407 0.6137 0.062 Uiso 1 1 calc R . .
H3B H 0.3029 -0.0247 0.6542 0.062 Uiso 1 1 calc R . .
C4 C 0.3572(3) 0.1376(3) 0.6407(4) 0.0489(10) Uani 1 1 d . . .
H4A H 0.2908 0.1639 0.6519 0.059 Uiso 1 1 calc R . .
H4B H 0.3738 0.1060 0.7170 0.059 Uiso 1 1 calc R . .
C5 C 0.4319(3) 0.2115(3) 0.6240(4) 0.0548(11) Uani 1 1 d . . .
H5A H 0.4155 0.2598 0.6808 0.066 Uiso 1 1 calc R . .
H5B H 0.4271 0.2344 0.5395 0.066 Uiso 1 1 calc R . .
C6 C 0.5398(4) 0.1806(3) 0.6483(4) 0.0613(12) Uani 1 1 d . . .
H6A H 0.5816 0.2329 0.6621 0.074 Uiso 1 1 calc R . .
H6B H 0.5404 0.1460 0.7248 0.074 Uiso 1 1 calc R . .
C7 C 0.3954(4) -0.1868(3) 0.5604(4) 0.0593(12) Uani 1 1 d . . .
H7A H 0.3575 -0.2378 0.5333 0.089 Uiso 1 1 calc R . .
H7B H 0.3582 -0.1556 0.6237 0.089 Uiso 1 1 calc R . .
H7C H 0.4591 -0.2060 0.5939 0.089 Uiso 1 1 calc R . .
C8 C 0.3088(3) 0.1186(3) 0.4264(4) 0.0503(10) Uani 1 1 d . . .
H8A H 0.2994 0.0773 0.3589 0.075 Uiso 1 1 calc R . .
H8B H 0.3548 0.1648 0.4011 0.075 Uiso 1 1 calc R . .
H8C H 0.2450 0.1447 0.4483 0.075 Uiso 1 1 calc R . .
C9 C 0.4958(2) 0.0338(3) 0.3136(3) 0.0328(8) Uani 1 1 d . . .
O1 O 0.0313(3) 0.1084(2) 0.4520(3) 0.0642(8) Uani 1 1 d . . .
N1 N 0.4133(2) -0.12613(19) 0.4523(3) 0.0359(7) Uani 1 1 d . . .
N2 N 0.3510(2) 0.07070(19) 0.5364(3) 0.0346(7) Uani 1 1 d . . .
N3 N 0.4946(3) 0.0509(2) 0.2108(3) 0.0534(10) Uani 1 1 d . . .
Ru1 Ru 0.5000 0.0000 0.5000 0.02481(16) Uani 1 2 d S . .

loop_
_atom_site_aniso_label
_atom_site_aniso_U_11
_atom_site_aniso_U_22
_atom_site_aniso_U_33
_atom_site_aniso_U_23
_atom_site_aniso_U_13
_atom_site_aniso_U_12
C1 0.057(3) 0.058(3) 0.067(3) 0.003(2) -0.021(2) -0.016(2)
C2 0.037(2) 0.063(3) 0.080(3) 0.003(3) 0.001(2) -0.009(2)
C3 0.035(2) 0.057(3) 0.063(3) 0.011(2) 0.011(2) 0.0007(18)
C4 0.053(2) 0.051(2) 0.042(2) -0.001(2) 0.008(2) 0.015(2)
C5 0.070(3) 0.041(2) 0.054(2) -0.011(2) 0.011(2) 0.006(2)
C6 0.082(3) 0.051(2) 0.051(3) -0.012(2) 0.006(3) -0.016(2)
C7 0.076(3) 0.045(2) 0.057(3) 0.009(2) 0.003(3) -0.018(2)
C8 0.047(2) 0.061(2) 0.043(2) 0.008(2) -0.004(2) 0.011(2)
C9 0.036(2) 0.0302(17) 0.033(2) -0.0020(16) 0.0014(16) 0.0021(15)
O1 0.082(2) 0.063(2) 0.0476(17) 0.0011(17) 0.0035(18) -0.0058(17)
N1 0.0427(17) 0.0338(15) 0.0313(15) -0.0008(14) 0.0003(15) -0.0064(13)
N2 0.0354(16) 0.0376(16) 0.0308(14) 0.0056(14) 0.0030(14) 0.0058(14)
N3 0.073(3) 0.057(2) 0.0307(19) 0.0049(16) 0.0040(17) 0.0058(19)
Ru1 0.0274(2) 0.0277(2) 0.0194(2) 0.00276(13) -0.00016(16) -0.00136(16)

loop_
_atom_type_symbol
_atom_type_description
_atom_type_scat_dispersion_real
_atom_type_scat_dispersion_imag
_atom_type_scat_source
C C 0.0033 0.0016 'International Tables Vol C Tables 4.2.6.8 and 6.1.1.4'
H H 0.0000 0.0000 'International Tables Vol C Tables 4.2.6.8 and 6.1.1.4'
N N 0.0061 0.0033 'International Tables Vol C Tables 4.2.6.8 and 6.1.1.4'
Ru Ru -1.2594 0.8363 'International Tables Vol C Tables 4.2.6.8 and 6.1.1.4'
O O 0.0106 0.0060 'International Tables Vol C Tables 4.2.6.8 and 6.1.1.4'

loop_
_geom_angle_atom_site_label_1
_geom_angle_atom_site_label_2
_geom_angle_atom_site_label_3
_geom_angle
_geom_angle_site_symmetry_1
_geom_angle_site_symmetry_3
_geom_angle_publ_flag
N1 C1 C2 116.2(3) . . ?
N1 C1 H1A 108.2 . . ?
C2 C1 H1A 108.2 . . ?
N1 C1 H1B 108.2 . . ?
C2 C1 H1B 108.2 . . ?
H1A C1 H1B 107.4 . . ?
C1 C2 C3 118.6(4) . . ?
C1 C2 H2A 107.7 . . ?
C3 C2 H2A 107.7 . . ?
C1 C2 H2B 107.7 . . ?
C3 C2 H2B 107.7 . . ?
H2A C2 H2B 107.1 . . ?
N2 C3 C2 115.4(3) . . ?
N2 C3 H3A 108.4 . . ?
C2 C3 H3A 108.4 . . ?
N2 C3 H3B 108.4 . . ?
C2 C3 H3B 108.4 . . ?
H3A C3 H3B 107.5 . . ?
C5 C4 N2 116.2(3) . . ?
C5 C4 H4A 108.2 . . ?
N2 C4 H4A 108.2 . . ?
C5 C4 H4B 108.2 . . ?
N2 C4 H4B 108.2 . . ?
H4A C4 H4B 107.4 . . ?
C4 C5 C6 112.0(3) . . ?
C4 C5 H5A 109.2 . . ?
C6 C5 H5A 109.2 . . ?
C4 C5 H5B 109.2 . . ?
C6 C5 H5B 109.2 . . ?
H5A C5 H5B 107.9 . . ?
N1 C6 C5 115.7(3) 5_656 . ?
N1 C6 H6A 108.4 5_656 . ?
C5 C6 H6A 108.4 . . ?
N1 C6 H6B 108.4 5_656 . ?
C5 C6 H6B 108.4 . . ?
H6A C6 H6B 107.4 . . ?
N1 C7 H7A 109.5 . . ?
N1 C7 H7B 109.5 . . ?
H7A C7 H7B 109.5 . . ?
N1 C7 H7C 109.5 . . ?
H7A C7 H7C 109.5 . . ?
H7B C7 H7C 109.5 . . ?
N2 C8 H8A 109.5 . . ?
N2 C8 H8B 109.5 . . ?
H8A C8 H8B 109.5 . . ?
N2 C8 H8C 109.5 . . ?
H8A C8 H8C 109.5 . . ?
H8B C8 H8C 109.5 . . ?
N3 C9 Ru1 178.7(4) . . ?
C6 N1 C1 103.0(3) 5_656 . ?
C6 N1 C7 107.1(3) 5_656 . ?
C1 N1 C7 107.6(3) . . ?
C6 N1 Ru1 114.2(2) 5_656 . ?
C1 N1 Ru1 109.8(2) . . ?
C7 N1 Ru1 114.4(2) . . ?
C3 N2 C8 108.9(3) . . ?
C3 N2 C4 102.3(3) . . ?
C8 N2 C4 106.7(3) . . ?
C3 N2 Ru1 110.6(2) . . ?
C8 N2 Ru1 114.5(2) . . ?
C4 N2 Ru1 113.0(2) . . ?
C9 Ru1 C9 180.0 . 5_656 ?
C9 Ru1 N1 91.57(12) . 5_656 ?
C9 Ru1 N1 88.43(12) 5_656 5_656 ?
C9 Ru1 N1 88.43(12) . . ?
C9 Ru1 N1 91.57(12) 5_656 . ?
N1 Ru1 N1 180.00(15) 5_656 . ?
C9 Ru1 N2 88.39(12) . 5_656 ?
C9 Ru1 N2 91.61(12) 5_656 5_656 ?
N1 Ru1 N2 89.34(10) 5_656 5_656 ?
N1 Ru1 N2 90.66(10) . 5_656 ?
C9 Ru1 N2 91.61(12) . . ?
C9 Ru1 N2 88.39(12) 5_656 . ?
N1 Ru1 N2 90.66(10) 5_656 . ?
N1 Ru1 N2 89.34(10) . . ?
N2 Ru1 N2 180.0 5_656 . ?

loop_
_geom_bond_atom_site_label_1
_geom_bond_atom_site_label_2
_geom_bond_distance
_geom_bond_site_symmetry_2
_geom_bond_publ_flag
C1 N1 1.489(5) . ?
C1 C2 1.522(6) . ?
C1 H1A 0.9700 . ?
C1 H1B 0.9700 . ?
C2 C3 1.524(6) . ?
C2 H2A 0.9700 . ?
C2 H2B 0.9700 . ?
C3 N2 1.481(4) . ?
C3 H3A 0.9700 . ?
C3 H3B 0.9700 . ?
C4 C5 1.495(5) . ?
C4 N2 1.504(5) . ?
C4 H4A 0.9700 . ?
C4 H4B 0.9700 . ?
C5 C6 1.523(6) . ?
C5 H5A 0.9700 . ?
C5 H5B 0.9700 . ?
C6 N1 1.488(5) 5_656 ?
C6 H6A 0.9700 . ?
C6 H6B 0.9700 . ?
C7 N1 1.491(5) . ?
C7 H7A 0.9600 . ?
C7 H7B 0.9600 . ?
C7 H7C 0.9600 . ?
C8 N2 1.488(5) . ?
C8 H8A 0.9600 . ?
C8 H8B 0.9600 . ?
C8 H8C 0.9600 . ?
C9 N3 1.130(5) . ?
C9 Ru1 2.061(4) . ?
N1 C6 1.488(5) 5_656 ?
N1 Ru1 2.269(3) . ?
N2 Ru1 2.271(3) . ?
Ru1 C9 2.061(4) 5_656 ?
Ru1 N1 2.269(3) 5_656 ?
Ru1 N2 2.271(3) 5_656 ?
